data_4343391
loop_
_publ_author_name
'Petrov, Alex R.'
'Derheim, Anatoli'
'Oetzel, Jan'
'Leibold, Michael'
'Bruhn, Clemens'
'Scheerer, Stefan'
'O\&swald, Steffen'
'Winter, Rainer F.'
'Siemeling, Ulrich'

_publ_section_title
;
 A Stable Planar-Chiral N-Heterocyclic Carbene with a 1,1'-Ferrocenediyl
 Backbone.
;
_journal_issue 13
_journal_name_full 'Inorganic chemistry'
_journal_page_first 6657
_journal_page_last 6670
_journal_paper_doi 10.1021/acs.inorgchem.5b01064
_journal_volume 54
_journal_year 2015
_chemical_formula_sum 'C18 H24 Fe N6'
_chemical_formula_weight 380.28
_chemical_name_systematic
; 
 ? 
;
_space_group_IT_number 2
_symmetry_cell_setting triclinic
_symmetry_Int_Tables_number 2
_symmetry_space_group_name_Hall '-P 1'
_symmetry_space_group_name_H-M 'P -1'
_atom_sites_solution_hydrogens geom
_atom_sites_solution_primary direct
_atom_sites_solution_secondary difmap
_audit_creation_method SHELXL-97
_cell_angle_alpha 93.203(13)
_cell_angle_beta 100.971(12)
_cell_angle_gamma 105.110(12)
_cell_formula_units_Z 2
_cell_length_a 6.9683(10)
_cell_length_b 10.7377(17)
_cell_length_c 13.687(2)
_cell_measurement_reflns_used 7266
_cell_measurement_temperature 223(2)
_cell_measurement_theta_max 25.34
_cell_measurement_theta_min 1.52
_cell_volume 964.6(3)
_computing_structure_refinement 'SHELXL-97 (Sheldrick, 1997)'
_computing_structure_solution 'SHELXS-97 (Sheldrick, 1990)'
_diffrn_ambient_temperature 223(2)
_diffrn_detector 'image plate (34 cm diameter)'
_diffrn_detector_area_resol_mean 6.67
_diffrn_detector_type STOE
_diffrn_measured_fraction_theta_full 0.982
_diffrn_measured_fraction_theta_max 0.982
_diffrn_measurement_details ' 240 frames, detector distance = 136 mm'
_diffrn_measurement_device '2-circle goniometer'
_diffrn_measurement_device_type 'STOE IPDS 2'
_diffrn_measurement_method 'rotation method'
_diffrn_radiation_collimation '0.5 mm diameter, multiple pinhole'
_diffrn_radiation_monochromator 'plane graphite'
_diffrn_radiation_polarisn_norm 0
_diffrn_radiation_type 'Mo K\a'
_diffrn_radiation_wavelength 0.71073
_diffrn_reflns_av_sigmaI/netI 0.1078
_diffrn_reflns_limit_h_max 8
_diffrn_reflns_limit_h_min -8
_diffrn_reflns_limit_k_max 12
_diffrn_reflns_limit_k_min -12
_diffrn_reflns_limit_l_max 16
_diffrn_reflns_limit_l_min -16
_diffrn_reflns_number 8120
_diffrn_reflns_theta_full 25.00
_diffrn_reflns_theta_max 25.00
_diffrn_reflns_theta_min 1.52
_diffrn_source 'sealed X-ray tube, 12 x 0.4 mm long-fine focus'
_diffrn_source_current 30
_diffrn_source_power 1.50
_diffrn_source_voltage 50
_diffrn_standards_decay_% 0
_exptl_absorpt_coefficient_mu 0.794
_exptl_absorpt_correction_T_max 0.9805
_exptl_absorpt_correction_T_min 0.8634
_exptl_absorpt_correction_type integration
_exptl_absorpt_process_details 'X-red ver. 1.31 (Stoe & Cie. 2005)'
_exptl_crystal_colour orange
_exptl_crystal_density_diffrn 1.309
_exptl_crystal_density_method 'not measured'
_exptl_crystal_description plate
_exptl_crystal_F_000 400
_exptl_crystal_size_max 0.23
_exptl_crystal_size_mid 0.17
_exptl_crystal_size_min 0.03
_refine_diff_density_max 0.437
_refine_diff_density_min -0.658
_refine_diff_density_rms 0.056
_refine_ls_extinction_method none
_refine_ls_goodness_of_fit_ref 0.828
_refine_ls_hydrogen_treatment constr
_refine_ls_matrix_type full
_refine_ls_number_parameters 232
_refine_ls_number_reflns 3344
_refine_ls_number_restraints 0
_refine_ls_restrained_S_all 0.828
_refine_ls_R_factor_all 0.0990
_refine_ls_R_factor_gt 0.0599
_refine_ls_shift/su_max 0.000
_refine_ls_shift/su_mean 0.000
_refine_ls_structure_factor_coef Fsqd
_refine_ls_weighting_details 'calc w=1/[\s^2^(Fo^2^)+(0.0558P)^2^+0.0000P] where P=(Fo^2^+2Fc^2^)/3'
_refine_ls_weighting_scheme calc
_refine_ls_wR_factor_gt 0.1138
_refine_ls_wR_factor_ref 0.1273
_reflns_number_gt 1893
_reflns_number_total 3344
_reflns_threshold_expression >2sigma(I)
_cod_data_source_file ic5b01064_si_004.cif
_cod_data_source_block i1265
_cod_depositor_comments 'Adding full bibliography for 4343389--4343397.cif.'
_cod_database_code 4343391

loop_
_symmetry_equiv_pos_as_xyz
'x, y, z'
'-x, -y, -z'

loop_
_atom_site_label
_atom_site_type_symbol
_atom_site_fract_x
_atom_site_fract_y
_atom_site_fract_z
_atom_site_U_iso_or_equiv
_atom_site_adp_type
_atom_site_occupancy
_atom_site_symmetry_multiplicity
_atom_site_calc_flag
_atom_site_refinement_flags
C1 C 0.3007(7) 0.1535(5) 0.9195(4) 0.0755(14) Uani 1 1 d .
C2 C 0.2833(6) 0.0237(5) 0.8822(4) 0.0690(12) Uani 1 1 d .
H2A H 0.3221 -0.0396 0.9199 0.083 Uiso 1 1 calc R
C3 C 0.1964(6) 0.0067(5) 0.7770(4) 0.0663(12) Uani 1 1 d .
C4 C 0.1715(6) 0.1295(5) 0.7517(4) 0.0687(13) Uani 1 1 d .
H4A H 0.1200 0.1472 0.6870 0.082 Uiso 1 1 calc R
C5 C 0.2359(6) 0.2212(5) 0.8388(4) 0.0675(12) Uani 1 1 d .
H5A H 0.2357 0.3089 0.8422 0.081 Uiso 1 1 calc R
C6 C 0.7724(7) 0.2223(5) 0.8878(4) 0.0745(13) Uani 1 1 d .
C7 C 0.7382(6) 0.1008(5) 0.8312(4) 0.0758(14) Uani 1 1 d .
H7A H 0.7576 0.0244 0.8565 0.091 Uiso 1 1 calc R
C8 C 0.6687(6) 0.1161(5) 0.7285(4) 0.0767(14) Uani 1 1 d .
H8A H 0.6360 0.0515 0.6741 0.092 Uiso 1 1 calc R
C9 C 0.6574(6) 0.2494(5) 0.7229(4) 0.0662(12) Uani 1 1 d .
C10 C 0.7203(6) 0.3130(5) 0.8227(4) 0.0731(13) Uani 1 1 d .
H10A H 0.7262 0.3995 0.8422 0.088 Uiso 1 1 calc R
C11 C 0.1262(6) -0.1219(4) 0.7106(4) 0.0706(13) Uani 1 1 d .
C12 C -0.0787(6) -0.1983(5) 0.7341(4) 0.0874(16) Uani 1 1 d .
H12A H -0.1747 -0.1467 0.7234 0.105 Uiso 1 1 calc R
H12B H -0.0567 -0.2167 0.8033 0.105 Uiso 1 1 calc R
H12C H -0.1328 -0.2792 0.6903 0.105 Uiso 1 1 calc R
C13 C 0.0873(8) -0.1012(5) 0.5996(4) 0.0934(16) Uani 1 1 d .
H13A H 0.2122 -0.0505 0.5836 0.112 Uiso 1 1 calc R
H13B H -0.0160 -0.0553 0.5858 0.112 Uiso 1 1 calc R
H13C H 0.0410 -0.1847 0.5591 0.112 Uiso 1 1 calc R
C14 C 0.2798(7) -0.2020(5) 0.7326(4) 0.0863(15) Uani 1 1 d .
H14C H 0.2258 -0.2860 0.6929 0.104 Uiso 1 1 calc R
H14B H 0.3036 -0.2141 0.8032 0.104 Uiso 1 1 calc R
H14A H 0.4069 -0.1566 0.7158 0.104 Uiso 1 1 calc R
C15 C 0.6176(7) 0.3162(5) 0.6300(4) 0.0802(14) Uani 1 1 d .
C16 C 0.4992(8) 0.4148(5) 0.6456(4) 0.1023(18) Uani 1 1 d .
H16A H 0.5747 0.4778 0.7025 0.123 Uiso 1 1 calc R
H16B H 0.3675 0.3701 0.6580 0.123 Uiso 1 1 calc R
H16C H 0.4804 0.4590 0.5861 0.123 Uiso 1 1 calc R
C17 C 0.4976(8) 0.2183(6) 0.5386(4) 0.1041(18) Uani 1 1 d .
H17A H 0.3660 0.1728 0.5509 0.125 Uiso 1 1 calc R
H17B H 0.5726 0.1564 0.5274 0.125 Uiso 1 1 calc R
H17C H 0.4783 0.2641 0.4800 0.125 Uiso 1 1 calc R
C18 C 0.8268(7) 0.3890(5) 0.6098(5) 0.1069(19) Uani 1 1 d .
H18A H 0.8993 0.3268 0.5952 0.128 Uiso 1 1 calc R
H18B H 0.9055 0.4480 0.6684 0.128 Uiso 1 1 calc R
H18C H 0.8066 0.4379 0.5530 0.128 Uiso 1 1 calc R
N1 N 0.3722(6) 0.1985(4) 1.0237(3) 0.0865(12) Uani 1 1 d .
N2 N 0.3678(6) 0.3074(6) 1.0503(3) 0.0871(13) Uani 1 1 d .
N3 N 0.3718(8) 0.4062(6) 1.0866(4) 0.1219(18) Uani 1 1 d .
N4 N 0.8549(6) 0.2451(5) 0.9931(4) 0.0864(12) Uani 1 1 d .
N5 N 0.8514(6) 0.3484(6) 1.0351(4) 0.0866(13) Uani 1 1 d .
N6 N 0.8555(7) 0.4398(5) 1.0844(4) 0.1065(16) Uani 1 1 d .
Fe1 Fe 0.47270(8) 0.15256(6) 0.81359(5) 0.0628(2) Uani 1 1 d .

loop_
_atom_site_aniso_label
_atom_site_aniso_U_11
_atom_site_aniso_U_22
_atom_site_aniso_U_33
_atom_site_aniso_U_23
_atom_site_aniso_U_13
_atom_site_aniso_U_12
C1 0.060(3) 0.084(4) 0.081(4) 0.009(3) 0.021(3) 0.013(3)
C2 0.054(3) 0.062(3) 0.083(4) 0.015(3) 0.010(3) 0.004(2)
C3 0.040(2) 0.068(3) 0.082(3) 0.009(3) 0.009(2) 0.002(2)
C4 0.044(2) 0.066(3) 0.091(4) 0.012(3) 0.014(2) 0.005(2)
C5 0.047(2) 0.065(3) 0.091(4) 0.021(3) 0.018(2) 0.012(2)
C6 0.047(3) 0.072(3) 0.096(4) 0.020(3) 0.015(3) 0.001(2)
C7 0.048(3) 0.074(4) 0.101(4) 0.012(3) 0.013(3) 0.010(2)
C8 0.054(3) 0.070(3) 0.101(4) 0.002(3) 0.028(3) 0.003(2)
C9 0.044(2) 0.066(3) 0.085(4) 0.015(3) 0.014(2) 0.006(2)
C10 0.051(3) 0.063(3) 0.095(4) 0.011(3) 0.014(3) -0.001(2)
C11 0.051(2) 0.064(3) 0.085(3) 0.005(3) 0.009(2) 0.000(2)
C12 0.056(3) 0.069(3) 0.117(4) 0.004(3) 0.009(3) -0.010(2)
C13 0.092(4) 0.082(4) 0.088(4) -0.001(3) 0.011(3) 0.000(3)
C14 0.068(3) 0.071(3) 0.109(4) -0.001(3) 0.010(3) 0.007(3)
C15 0.062(3) 0.076(3) 0.090(4) 0.012(3) 0.019(3) -0.004(3)
C16 0.092(4) 0.106(4) 0.112(4) 0.041(4) 0.025(4) 0.025(3)
C17 0.089(4) 0.113(5) 0.091(4) 0.025(3) 0.016(3) -0.005(3)
C18 0.078(3) 0.103(4) 0.127(5) 0.024(4) 0.036(3) -0.010(3)
N1 0.083(3) 0.077(3) 0.096(3) 0.003(3) 0.023(3) 0.016(2)
N2 0.066(3) 0.093(4) 0.097(3) -0.001(3) 0.017(2) 0.015(3)
N3 0.110(4) 0.102(4) 0.140(5) -0.020(4) 0.016(3) 0.020(3)
N4 0.059(2) 0.085(3) 0.098(4) 0.008(3) 0.001(2) 0.003(2)
N5 0.054(2) 0.096(4) 0.090(4) 0.011(3) 0.004(2) -0.006(3)
N6 0.082(3) 0.108(4) 0.105(4) 0.000(3) 0.012(3) -0.007(3)
Fe1 0.0387(3) 0.0586(4) 0.0833(5) 0.0079(3) 0.0108(3) 0.0016(2)

loop_
_atom_type_symbol
_atom_type_description
_atom_type_scat_dispersion_real
_atom_type_scat_dispersion_imag
_atom_type_scat_source
C C 0.0033 0.0016 'International Tables Vol C Tables 4.2.6.8 and 6.1.1.4'
H H 0.0000 0.0000 'International Tables Vol C Tables 4.2.6.8 and 6.1.1.4'
N N 0.0061 0.0033 'International Tables Vol C Tables 4.2.6.8 and 6.1.1.4'
Fe Fe 0.3463 0.8444 'International Tables Vol C Tables 4.2.6.8 and 6.1.1.4'

loop_
_geom_angle_atom_site_label_1
_geom_angle_atom_site_label_2
_geom_angle_atom_site_label_3
_geom_angle
C5 C1 C2 109.3(4)
C5 C1 N1 129.3(5)
C2 C1 N1 121.4(5)
C5 C1 Fe1 69.7(2)
C2 C1 Fe1 69.7(2)
N1 C1 Fe1 127.2(3)
C1 C2 C3 108.0(5)
C1 C2 Fe1 69.7(2)
C3 C2 Fe1 71.4(2)
C1 C2 H2A 126.0
C3 C2 H2A 126.0
Fe1 C2 H2A 124.4
C4 C3 C2 106.4(4)
C4 C3 C11 128.0(5)
C2 C3 C11 125.3(5)
C4 C3 Fe1 68.3(2)
C2 C3 Fe1 68.1(2)
C11 C3 Fe1 132.9(3)
C5 C4 C3 110.1(4)
C5 C4 Fe1 69.7(2)
C3 C4 Fe1 71.4(3)
C5 C4 H4A 124.9
C3 C4 H4A 124.9
Fe1 C4 H4A 125.6
C1 C5 C4 106.1(4)
C1 C5 Fe1 69.7(3)
C4 C5 Fe1 69.7(2)
C1 C5 H5A 126.9
C4 C5 H5A 126.9
Fe1 C5 H5A 125.2
C7 C6 C10 109.5(5)
C7 C6 N4 122.8(5)
C10 C6 N4 127.7(5)
C7 C6 Fe1 69.1(3)
C10 C6 Fe1 70.4(3)
N4 C6 Fe1 128.8(3)
C6 C7 C8 107.3(5)
C6 C7 Fe1 70.5(3)
C8 C7 Fe1 69.9(3)
C6 C7 H7A 126.3
C8 C7 H7A 126.3
Fe1 C7 H7A 124.9
C7 C8 C9 108.2(4)
C7 C8 Fe1 69.2(3)
C9 C8 Fe1 70.5(2)
C7 C8 H8A 125.9
C9 C8 H8A 125.9
Fe1 C8 H8A 126.0
C10 C9 C8 107.0(4)
C10 C9 C15 124.8(4)
C8 C9 C15 127.6(5)
C10 C9 Fe1 69.6(2)
C8 C9 Fe1 68.2(2)
C15 C9 Fe1 133.7(3)
C6 C10 C9 108.0(4)
C6 C10 Fe1 69.3(3)
C9 C10 Fe1 70.2(2)
C6 C10 H10A 126.0
C9 C10 H10A 126.0
Fe1 C10 H10A 126.1
C3 C11 C13 111.3(4)
C3 C11 C14 111.5(4)
C13 C11 C14 110.3(4)
C3 C11 C12 106.9(3)
C13 C11 C12 107.9(4)
C14 C11 C12 108.9(4)
C11 C12 H12A 109.5
C11 C12 H12B 109.5
H12A C12 H12B 109.5
C11 C12 H12C 109.5
H12A C12 H12C 109.5
H12B C12 H12C 109.5
C11 C13 H13A 109.5
C11 C13 H13B 109.5
H13A C13 H13B 109.5
C11 C13 H13C 109.5
H13A C13 H13C 109.5
H13B C13 H13C 109.5
C11 C14 H14C 109.5
C11 C14 H14B 109.5
H14C C14 H14B 109.5
C11 C14 H14A 109.5
H14C C14 H14A 109.5
H14B C14 H14A 109.5
C9 C15 C16 110.9(4)
C9 C15 C17 111.7(4)
C16 C15 C17 108.8(5)
C9 C15 C18 107.4(4)
C16 C15 C18 108.8(4)
C17 C15 C18 109.2(4)
C15 C16 H16A 109.5
C15 C16 H16B 109.5
H16A C16 H16B 109.5
C15 C16 H16C 109.5
H16A C16 H16C 109.5
H16B C16 H16C 109.5
C15 C17 H17A 109.5
C15 C17 H17B 109.5
H17A C17 H17B 109.5
C15 C17 H17C 109.5
H17A C17 H17C 109.5
H17B C17 H17C 109.5
C15 C18 H18A 109.5
C15 C18 H18B 109.5
H18A C18 H18B 109.5
C15 C18 H18C 109.5
H18A C18 H18C 109.5
H18B C18 H18C 109.5
N2 N1 C1 117.1(5)
N3 N2 N1 171.7(6)
N5 N4 C6 116.0(5)
N6 N5 N4 172.3(6)
C7 Fe1 C2 106.5(2)
C7 Fe1 C1 126.0(2)
C2 Fe1 C1 40.63(18)
C7 Fe1 C8 40.89(19)
C2 Fe1 C8 128.24(19)
C1 Fe1 C8 165.1(2)
C7 Fe1 C5 163.6(2)
C2 Fe1 C5 68.97(18)
C1 Fe1 C5 40.60(18)
C8 Fe1 C5 153.8(2)
C7 Fe1 C4 153.84(19)
C2 Fe1 C4 67.86(19)
C1 Fe1 C4 67.35(19)
C8 Fe1 C4 121.3(2)
C5 Fe1 C4 40.60(17)
C7 Fe1 C6 40.46(18)
C2 Fe1 C6 116.8(2)
C1 Fe1 C6 106.5(2)
C8 Fe1 C6 67.9(2)
C5 Fe1 C6 126.21(19)
C4 Fe1 C6 165.39(19)
C7 Fe1 C10 68.67(19)
C2 Fe1 C10 150.1(2)
C1 Fe1 C10 116.9(2)
C8 Fe1 C10 68.44(18)
C5 Fe1 C10 106.88(19)
C4 Fe1 C10 129.2(2)
C6 Fe1 C10 40.32(19)
C7 Fe1 C9 69.1(2)
C2 Fe1 C9 167.95(18)
C1 Fe1 C9 151.0(2)
C8 Fe1 C9 41.35(18)
C5 Fe1 C9 118.35(19)
C4 Fe1 C9 110.74(19)
C6 Fe1 C9 67.72(19)
C10 Fe1 C9 40.17(18)
C7 Fe1 C3 118.88(19)
C2 Fe1 C3 40.44(17)
C1 Fe1 C3 67.73(18)
C8 Fe1 C3 110.20(18)
C5 Fe1 C3 68.62(17)
C4 Fe1 C3 40.24(17)
C6 Fe1 C3 151.5(2)
C10 Fe1 C3 167.7(2)
C9 Fe1 C3 130.85(19)

loop_
_geom_bond_atom_site_label_1
_geom_bond_atom_site_label_2
_geom_bond_distance
C1 C5 1.423(6)
C1 C2 1.423(6)
C1 N1 1.429(6)
C1 Fe1 2.051(4)
C2 C3 1.433(6)
C2 Fe1 2.050(4)
C2 H2A 0.9400
C3 C4 1.427(6)
C3 C11 1.521(6)
C3 Fe1 2.094(4)
C4 C5 1.424(6)
C4 Fe1 2.053(4)
C4 H4A 0.9400
C5 Fe1 2.051(4)
C5 H5A 0.9400
C6 C7 1.419(6)
C6 C10 1.425(7)
C6 N4 1.428(7)
C6 Fe1 2.061(5)
C7 C8 1.430(7)
C7 Fe1 2.042(4)
C7 H7A 0.9400
C8 C9 1.459(6)
C8 Fe1 2.051(4)
C8 H8A 0.9400
C9 C10 1.427(6)
C9 C15 1.509(7)
C9 Fe1 2.082(4)
C10 Fe1 2.075(4)
C10 H10A 0.9400
C11 C13 1.530(7)
C11 C14 1.537(6)
C11 C12 1.552(5)
C12 H12A 0.9700
C12 H12B 0.9700
C12 H12C 0.9700
C13 H13A 0.9700
C13 H13B 0.9700
C13 H13C 0.9700
C14 H14C 0.9700
C14 H14B 0.9700
C14 H14A 0.9700
C15 C16 1.532(7)
C15 C17 1.538(7)
C15 C18 1.548(6)
C16 H16A 0.9700
C16 H16B 0.9700
C16 H16C 0.9700
C17 H17A 0.9700
C17 H17B 0.9700
C17 H17C 0.9700
C18 H18A 0.9700
C18 H18B 0.9700
C18 H18C 0.9700
N1 N2 1.214(6)
N2 N3 1.138(6)
N4 N5 1.228(6)
N5 N6 1.151(6)
